data_7706399
loop_
_publ_author_name
'Henke, Wade C.'
'Kerr, Tyler A.'
'Sheridan, Thomas R.'
'Henling, Lawrence M.'
'Takase, Michael K.'
'Day, Victor W.'
'Gray, Harry B.'
'Blakemore, James D.'

_publ_section_title
;
 Synthesis, structural studies, and redox chemistry of bimetallic
 [Mn(CO)<sub>3</sub>] and [Re(CO)<sub>3</sub>] complexes.
;
_journal_issue 8
_journal_name_full 'Dalton transactions (Cambridge, England : 2003)'
_journal_page_first 2746
_journal_page_last 2756
_journal_paper_doi 10.1039/d0dt03666h
_journal_volume 50
_journal_year 2021
_chemical_formula_sum 'C11 H6 Br Mn N4 O3'
_chemical_formula_weight 377.05
_chemical_properties_physical Light-sensitive
_space_group_crystal_system monoclinic
_space_group_IT_number 14
_space_group_name_Hall '-P 2ybc'
_space_group_name_H-M_alt 'P 1 21/c 1'
_atom_sites_solution_hydrogens geom
_atom_sites_solution_primary direct
_atom_sites_solution_secondary difmap
_audit_creation_method SHELXL-2014/7
_audit_update_record
;
2020-05-22 deposited with the CCDC.	2021-01-12 downloaded from the CCDC.
;
_cell_angle_alpha 90
_cell_angle_beta 102.0331(12)
_cell_angle_gamma 90
_cell_formula_units_Z 4
_cell_length_a 6.4216(2)
_cell_length_b 14.7565(6)
_cell_length_c 13.5124(5)
_cell_measurement_reflns_used 9954
_cell_measurement_temperature 100(2)
_cell_measurement_theta_max 37.42
_cell_measurement_theta_min 2.76
_cell_volume 1252.30(8)
_computing_cell_refinement 'SAINT v8.34A (Bruker-AXS, 2007)'
_computing_data_collection 'APEX2 v2014.11-0 (Bruker-AXS, 2014)'
_computing_data_reduction 'SAINT v8.34A (Bruker-AXS, 2007)'
_computing_molecular_graphics 'Bruker SHELXTL'
_computing_publication_material 'Bruker SHELXTL'
_computing_structure_refinement 'SHELXL-2014/7 (Sheldrick, 2014)'
_computing_structure_solution 'SHELXS-2013/1 (She ldrick, 2013)'
_diffrn_ambient_temperature 100(2)
_diffrn_detector_area_resol_mean 10.24
_diffrn_measured_fraction_theta_full 0.999
_diffrn_measured_fraction_theta_max 0.995
_diffrn_measurement_device_type 'Bruker D8 VENTURE Kappa Duo PHOTON 100 CMOS'
_diffrn_measurement_method '\f and \w scans'
_diffrn_radiation_type MoK\a
_diffrn_radiation_wavelength 0.71073
_diffrn_reflns_av_R_equivalents 0.0385
_diffrn_reflns_av_unetI/netI 0.0365
_diffrn_reflns_Laue_measured_fraction_full 0.999
_diffrn_reflns_Laue_measured_fraction_max 0.995
_diffrn_reflns_limit_h_max 10
_diffrn_reflns_limit_h_min -10
_diffrn_reflns_limit_k_max 24
_diffrn_reflns_limit_k_min -24
_diffrn_reflns_limit_l_max 22
_diffrn_reflns_limit_l_min -22
_diffrn_reflns_number 28709
_diffrn_reflns_point_group_measured_fraction_full 0.999
_diffrn_reflns_point_group_measured_fraction_max 0.995
_diffrn_reflns_theta_full 25.242
_diffrn_reflns_theta_max 36.307
_diffrn_reflns_theta_min 3.083
_diffrn_source 'I\mS HB micro-focus sealed tube'
_exptl_absorpt_coefficient_mu 4.257
_exptl_absorpt_correction_T_max 0.7474
_exptl_absorpt_correction_T_min 0.5901
_exptl_absorpt_correction_type multi-scan
_exptl_absorpt_process_details 'SADABS-2014/5 (Sheldrick, 2014)'
_exptl_crystal_colour orange
_exptl_crystal_density_diffrn 2.000
_exptl_crystal_density_method 'not measured'
_exptl_crystal_description Block
_exptl_crystal_F_000 736
_exptl_crystal_size_max 0.250
_exptl_crystal_size_mid 0.100
_exptl_crystal_size_min 0.050
_refine_diff_density_max 0.969
_refine_diff_density_min -0.693
_refine_diff_density_rms 0.121
_refine_ls_extinction_method none
_refine_ls_goodness_of_fit_ref 1.045
_refine_ls_hydrogen_treatment constr
_refine_ls_matrix_type full
_refine_ls_number_parameters 181
_refine_ls_number_reflns 6048
_refine_ls_number_restraints 0
_refine_ls_restrained_S_all 1.045
_refine_ls_R_factor_all 0.0476
_refine_ls_R_factor_gt 0.0309
_refine_ls_shift/su_max 0.002
_refine_ls_shift/su_mean 0.000
_refine_ls_structure_factor_coef Fsqd
_refine_ls_weighting_details 'w=1/[\s^2^(Fo^2^)+(0.0275P)^2^+0.9326P] where P=(Fo^2^+2Fc^2^)/3'
_refine_ls_weighting_scheme calc
_refine_ls_wR_factor_gt 0.0638
_refine_ls_wR_factor_ref 0.0687
_reflns_Friedel_coverage 0.000
_reflns_number_gt 4910
_reflns_number_total 6048
_reflns_threshold_expression 'I > 2\s(I)'
_cod_data_source_file d0dt03666h3.cif
_cod_data_source_block cmpd4_p15260
_cod_depositor_comments 'Adding full bibliography for 7706395--7706401.cif.'
_cod_original_sg_symbol_H-M 'P 21/c'
_cod_database_code 7706399
_shelx_shelxl_version_number 2014/7
_shelx_space_group_comment
; 
The symmetry employed for this shelxl refinement is uniquely defined 
by the following loop, which should always be used as a source of 
symmetry information in preference to the above space-group names. 
They are only intended as comments. 
;
_shelx_estimated_absorpt_t_min 0.416
_shelx_estimated_absorpt_t_max 0.815

loop_
_space_group_symop_operation_xyz
'x, y, z'
'-x, y+1/2, -z+1/2'
'-x, -y, -z'
'x, -y-1/2, z-1/2'

loop_
_atom_site_label
_atom_site_type_symbol
_atom_site_fract_x
_atom_site_fract_y
_atom_site_fract_z
_atom_site_U_iso_or_equiv
_atom_site_adp_type
_atom_site_occupancy
_atom_site_site_symmetry_order
_atom_site_calc_flag
_atom_site_refinement_flags_posn
_atom_site_refinement_flags_adp
_atom_site_refinement_flags_occupancy
_atom_site_disorder_assembly
_atom_site_disorder_group
Br1 Br 0.26853(2) 0.70326(2) 0.77820(2) 0.01269(4) Uani 1 1 d . . . . .
Mn1 Mn 0.38131(3) 0.65874(2) 0.61607(2) 0.00951(5) Uani 1 1 d . . . . .
O1 O 0.5096(2) 0.59824(9) 0.43054(10) 0.0215(2) Uani 1 1 d . . . . .
O2 O 0.0900(2) 0.50234(8) 0.60767(9) 0.0189(2) Uani 1 1 d . . . . .
O3 O 0.73171(19) 0.54481(9) 0.72924(9) 0.0201(2) Uani 1 1 d . . . . .
N1 N 0.15780(19) 0.74610(8) 0.53908(9) 0.0102(2) Uani 1 1 d . . . . .
N2 N 0.54568(19) 0.77858(8) 0.63322(9) 0.0103(2) Uani 1 1 d . . . . .
N3 N 0.0883(2) 0.90330(9) 0.50500(10) 0.0137(2) Uani 1 1 d . . . . .
N4 N 0.5011(2) 0.93821(9) 0.60817(10) 0.0142(2) Uani 1 1 d . . . . .
C1 C -0.0375(2) 0.72561(10) 0.48472(12) 0.0128(2) Uani 1 1 d . . . . .
H1 H -0.0804 0.6640 0.4769 0.015 Uiso 1 1 calc R U . . .
C2 C -0.1767(2) 0.79275(10) 0.44003(11) 0.0135(3) Uani 1 1 d . . . . .
H2 H -0.3136 0.7783 0.4011 0.016 Uiso 1 1 calc R U . . .
C3 C -0.1085(2) 0.88195(11) 0.45427(12) 0.0145(3) Uani 1 1 d . . . . .
H3 H -0.2038 0.9293 0.4273 0.017 Uiso 1 1 calc R U . . .
C4 C 0.2119(2) 0.83462(10) 0.54380(11) 0.0109(2) Uani 1 1 d . . . . .
C5 C 0.4327(2) 0.85321(9) 0.59829(11) 0.0107(2) Uani 1 1 d . . . . .
C6 C 0.7029(3) 0.95046(11) 0.65774(12) 0.0155(3) Uani 1 1 d . . . . .
H6 H 0.7585 1.0103 0.6661 0.019 Uiso 1 1 calc R U . . .
C7 C 0.8336(2) 0.87821(11) 0.69738(12) 0.0145(3) Uani 1 1 d . . . . .
H7 H 0.9762 0.8877 0.7326 0.017 Uiso 1 1 calc R U . . .
C8 C 0.7478(2) 0.79216(10) 0.68343(11) 0.0127(2) Uani 1 1 d . . . . .
H8 H 0.8329 0.7415 0.7097 0.015 Uiso 1 1 calc R U . . .
C11 C 0.4595(2) 0.62345(10) 0.49951(13) 0.0144(3) Uani 1 1 d . . . . .
C12 C 0.2030(2) 0.56279(10) 0.60946(11) 0.0133(3) Uani 1 1 d . . . . .
C13 C 0.5962(2) 0.58979(10) 0.68728(11) 0.0130(3) Uani 1 1 d . . . . .

loop_
_atom_site_aniso_label
_atom_site_aniso_U_11
_atom_site_aniso_U_22
_atom_site_aniso_U_33
_atom_site_aniso_U_23
_atom_site_aniso_U_13
_atom_site_aniso_U_12
Br1 0.01045(6) 0.01495(7) 0.01226(7) -0.00030(5) 0.00139(5) 0.00114(5)
Mn1 0.00873(9) 0.00774(8) 0.01128(10) -0.00056(7) 0.00030(7) 0.00099(7)
O1 0.0264(6) 0.0178(5) 0.0208(6) -0.0011(4) 0.0058(5) 0.0007(5)
O2 0.0203(6) 0.0166(5) 0.0185(6) -0.0001(4) 0.0012(4) -0.0057(4)
O3 0.0176(5) 0.0196(6) 0.0212(6) 0.0011(4) -0.0005(5) 0.0058(4)
N1 0.0098(5) 0.0099(5) 0.0107(5) -0.0002(4) 0.0011(4) 0.0012(4)
N2 0.0087(5) 0.0103(5) 0.0115(5) -0.0011(4) 0.0014(4) 0.0008(4)
N3 0.0142(6) 0.0124(5) 0.0140(6) 0.0010(4) 0.0020(5) 0.0029(4)
N4 0.0150(6) 0.0106(5) 0.0166(6) -0.0012(4) 0.0025(5) -0.0008(4)
C1 0.0107(6) 0.0136(6) 0.0132(6) -0.0010(5) 0.0004(5) -0.0006(5)
C2 0.0104(6) 0.0173(6) 0.0117(6) -0.0005(5) -0.0005(5) 0.0009(5)
C3 0.0136(6) 0.0160(6) 0.0131(6) 0.0017(5) 0.0008(5) 0.0044(5)
C4 0.0105(6) 0.0110(6) 0.0111(6) 0.0003(4) 0.0023(5) 0.0014(5)
C5 0.0107(6) 0.0103(6) 0.0110(6) -0.0012(4) 0.0023(5) 0.0003(4)
C6 0.0159(7) 0.0124(6) 0.0184(7) -0.0036(5) 0.0040(5) -0.0040(5)
C7 0.0120(6) 0.0166(6) 0.0145(7) -0.0038(5) 0.0021(5) -0.0031(5)
C8 0.0095(6) 0.0142(6) 0.0139(6) -0.0010(5) 0.0009(5) 0.0011(5)
C11 0.0094(6) 0.0075(5) 0.0247(8) 0.0032(5) 0.0002(5) 0.0004(5)
C12 0.0135(6) 0.0139(6) 0.0111(6) 0.0003(5) -0.0005(5) 0.0013(5)
C13 0.0129(6) 0.0117(6) 0.0142(6) -0.0019(5) 0.0024(5) 0.0005(5)

loop_
_atom_type_symbol
_atom_type_description
_atom_type_scat_dispersion_real
_atom_type_scat_dispersion_imag
_atom_type_scat_source
C C 0.0033 0.0016 'International Tables Vol C Tables 4.2.6.8 and 6.1.1.4'
H H 0.0000 0.0000 'International Tables Vol C Tables 4.2.6.8 and 6.1.1.4'
N N 0.0061 0.0033 'International Tables Vol C Tables 4.2.6.8 and 6.1.1.4'
O O 0.0106 0.0060 'International Tables Vol C Tables 4.2.6.8 and 6.1.1.4'
Mn Mn 0.3368 0.7283 'International Tables Vol C Tables 4.2.6.8 and 6.1.1.4'
Br Br -0.2901 2.4595 'International Tables Vol C Tables 4.2.6.8 and 6.1.1.4'

loop_
_geom_angle_atom_site_label_1
_geom_angle_atom_site_label_2
_geom_angle_atom_site_label_3
_geom_angle
_geom_angle_site_symmetry_1
_geom_angle_site_symmetry_3
_geom_angle_publ_flag
C12 Mn1 C13 89.48(7) . . ?
C12 Mn1 C11 91.10(7) . . ?
C13 Mn1 C11 88.98(7) . . ?
C12 Mn1 N1 95.64(6) . . ?
C13 Mn1 N1 174.81(6) . . ?
C11 Mn1 N1 91.77(6) . . ?
C12 Mn1 N2 170.48(6) . . ?
C13 Mn1 N2 96.14(6) . . ?
C11 Mn1 N2 96.66(6) . . ?
N1 Mn1 N2 78.68(5) . . ?
C12 Mn1 Br1 87.34(5) . . ?
C13 Mn1 Br1 90.56(5) . . ?
C11 Mn1 Br1 178.37(5) . . ?
N1 Mn1 Br1 88.83(3) . . ?
N2 Mn1 Br1 84.93(4) . . ?
C1 N1 C4 116.34(12) . . ?
C1 N1 Mn1 127.58(10) . . ?
C4 N1 Mn1 116.08(9) . . ?
C8 N2 C5 116.49(13) . . ?
C8 N2 Mn1 127.20(10) . . ?
C5 N2 Mn1 116.01(10) . . ?
C4 N3 C3 116.38(13) . . ?
C5 N4 C6 116.29(13) . . ?
N1 C1 C2 121.26(14) . . ?
N1 C1 H1 119.4 . . ?
C2 C1 H1 119.4 . . ?
C1 C2 C3 117.49(14) . . ?
C1 C2 H2 121.3 . . ?
C3 C2 H2 121.3 . . ?
N3 C3 C2 121.95(14) . . ?
N3 C3 H3 119.0 . . ?
C2 C3 H3 119.0 . . ?
N3 C4 N1 126.44(14) . . ?
N3 C4 C5 119.17(13) . . ?
N1 C4 C5 114.40(12) . . ?
N4 C5 N2 126.45(14) . . ?
N4 C5 C4 119.19(13) . . ?
N2 C5 C4 114.36(12) . . ?
N4 C6 C7 122.06(14) . . ?
N4 C6 H6 119.0 . . ?
C7 C6 H6 119.0 . . ?
C8 C7 C6 117.38(14) . . ?
C8 C7 H7 121.3 . . ?
C6 C7 H7 121.3 . . ?
N2 C8 C7 121.33(14) . . ?
N2 C8 H8 119.3 . . ?
C7 C8 H8 119.3 . . ?
O1 C11 Mn1 176.81(14) . . ?
O2 C12 Mn1 178.36(14) . . ?
O3 C13 Mn1 177.73(14) . . ?

loop_
_geom_bond_atom_site_label_1
_geom_bond_atom_site_label_2
_geom_bond_distance
_geom_bond_site_symmetry_2
_geom_bond_publ_flag
Br1 Mn1 2.5332(3) . ?
Mn1 C12 1.8115(16) . ?
Mn1 C13 1.8197(15) . ?
Mn1 C11 1.8257(17) . ?
Mn1 N1 2.0450(12) . ?
Mn1 N2 2.0478(12) . ?
O1 C11 1.112(2) . ?
O2 C12 1.1470(19) . ?
O3 C13 1.1462(19) . ?
N1 C1 1.3489(19) . ?
N1 C4 1.3497(19) . ?
N2 C8 1.3484(19) . ?
N2 C5 1.3488(18) . ?
N3 C4 1.3262(19) . ?
N3 C3 1.343(2) . ?
N4 C5 1.3265(19) . ?
N4 C6 1.342(2) . ?
C1 C2 1.386(2) . ?
C1 H1 0.9500 . ?
C2 C3 1.388(2) . ?
C2 H2 0.9500 . ?
C3 H3 0.9500 . ?
C4 C5 1.481(2) . ?
C6 C7 1.393(2) . ?
C6 H6 0.9500 . ?
C7 C8 1.381(2) . ?
C7 H7 0.9500 . ?
C8 H8 0.9500 . ?

loop_
_geom_torsion_atom_site_label_1
_geom_torsion_atom_site_label_2
_geom_torsion_atom_site_label_3
_geom_torsion_atom_site_label_4
_geom_torsion
_geom_torsion_site_symmetry_1
_geom_torsion_site_symmetry_2
_geom_torsion_site_symmetry_3
_geom_torsion_site_symmetry_4
_geom_torsion_publ_flag
C4 N1 C1 C2 -2.5(2) . . . . ?
Mn1 N1 C1 C2 177.03(11) . . . . ?
N1 C1 C2 C3 -0.7(2) . . . . ?
C4 N3 C3 C2 -2.2(2) . . . . ?
C1 C2 C3 N3 3.2(2) . . . . ?
C3 N3 C4 N1 -1.5(2) . . . . ?
C3 N3 C4 C5 178.38(13) . . . . ?
C1 N1 C4 N3 3.9(2) . . . . ?
Mn1 N1 C4 N3 -175.76(12) . . . . ?
C1 N1 C4 C5 -176.03(13) . . . . ?
Mn1 N1 C4 C5 4.35(16) . . . . ?
C6 N4 C5 N2 0.1(2) . . . . ?
C6 N4 C5 C4 -179.59(13) . . . . ?
C8 N2 C5 N4 0.3(2) . . . . ?
Mn1 N2 C5 N4 174.46(12) . . . . ?
C8 N2 C5 C4 -179.99(13) . . . . ?
Mn1 N2 C5 C4 -5.81(16) . . . . ?
N3 C4 C5 N4 0.8(2) . . . . ?
N1 C4 C5 N4 -179.28(13) . . . . ?
N3 C4 C5 N2 -178.94(13) . . . . ?
N1 C4 C5 N2 0.96(18) . . . . ?
C5 N4 C6 C7 -0.4(2) . . . . ?
N4 C6 C7 C8 0.3(2) . . . . ?
C5 N2 C8 C7 -0.4(2) . . . . ?
Mn1 N2 C8 C7 -173.84(11) . . . . ?
C6 C7 C8 N2 0.2(2) . . . . ?
